data_7017405
loop_
_publ_author_name
'Izod, Keith'
'Watson, James M.'
'Clegg, William'
'Harrington, Ross W.'

_publ_section_title
;
 Synthesis, structures and stabilities of thioanisole-functionalised
 phosphido-borane complexes of the alkali metals.
;
_journal_issue 44
_journal_name_full 'Dalton transactions (Cambridge, England : 2003)'
_journal_page_first 11712
_journal_page_last 11718
_journal_paper_doi 10.1039/c1dt11368b
_journal_volume 40
_journal_year 2011
_chemical_formula_moiety 'C46 H104 B2 K2 N6 P2 S2 Si4'
_chemical_formula_sum 'C46 H104 B2 K2 N6 P2 S2 Si4'
_chemical_formula_weight 1079.60
_chemical_name_systematic
;
?
;
_space_group_IT_number 2
_symmetry_cell_setting triclinic
_symmetry_space_group_name_Hall '-P 1'
_symmetry_space_group_name_H-M 'P -1'
_atom_sites_solution_hydrogens mixed
_atom_sites_solution_primary direct
_atom_sites_solution_secondary difmap
_audit_creation_method SHELXL-97
_cell_angle_alpha 101.977(4)
_cell_angle_beta 108.829(5)
_cell_angle_gamma 105.691(5)
_cell_formula_units_Z 1
_cell_length_a 11.1081(6)
_cell_length_b 12.0772(7)
_cell_length_c 14.3398(7)
_cell_measurement_reflns_used 5761
_cell_measurement_temperature 150(2)
_cell_measurement_theta_max 62.21
_cell_measurement_theta_min 3.44
_cell_volume 1658.67(19)
_computing_cell_refinement
;
CrysAlisPro, Oxford Diffraction Ltd.,
Version 1.171.33.34d (release 27-02-2009 CrysAlis171 .NET)
(compiled Feb 27 2009,15:38:38)
;
_computing_data_collection
;
CrysAlisPro, Oxford Diffraction Ltd.,
Version 1.171.33.34d (release 27-02-2009 CrysAlis171 .NET)
(compiled Feb 27 2009,15:38:38)
;
_computing_data_reduction
;
CrysAlisPro, Oxford Diffraction Ltd.,
Version 1.171.33.34d (release 27-02-2009 CrysAlis171 .NET)
(compiled Feb 27 2009,15:38:38)
;
_computing_molecular_graphics 'Bruker SHELXTL'
_computing_publication_material 'Bruker SHELXTL and local programs'
_computing_structure_refinement 'Bruker SHELXTL'
_computing_structure_solution 'Bruker SHELXTL'
_diffrn_ambient_temperature 150(2)
_diffrn_detector_area_resol_mean 10.3968
_diffrn_measured_fraction_theta_full 0.974
_diffrn_measured_fraction_theta_max 0.974
_diffrn_measurement_device_type 'Oxford Diffraction Gemini A Ultra diffractometer'
_diffrn_measurement_method 'thick-slice \w scans'
_diffrn_radiation_monochromator none
_diffrn_radiation_source 'sealed tube with Enhance Ultra optics'
_diffrn_radiation_type CuK\a
_diffrn_radiation_wavelength 1.54178
_diffrn_reflns_av_R_equivalents 0.0215
_diffrn_reflns_av_sigmaI/netI 0.0272
_diffrn_reflns_limit_h_max 12
_diffrn_reflns_limit_h_min -11
_diffrn_reflns_limit_k_max 13
_diffrn_reflns_limit_k_min -13
_diffrn_reflns_limit_l_max 16
_diffrn_reflns_limit_l_min -14
_diffrn_reflns_number 8950
_diffrn_reflns_theta_full 62.29
_diffrn_reflns_theta_max 62.29
_diffrn_reflns_theta_min 3.44
_exptl_absorpt_coefficient_mu 3.238
_exptl_absorpt_correction_T_max 0.564
_exptl_absorpt_correction_T_min 0.443
_exptl_absorpt_correction_type multi-scan
_exptl_absorpt_process_details
;
CrysAlisPro, Oxford Diffraction Ltd.,
Version 1.171.33.34d (release 27-02-2009 CrysAlis171 .NET)
(compiled Feb 27 2009,15:38:38)
Empirical absorption correction using spherical harmonics,
implemented in SCALE3 ABSPACK scaling algorithm.
;
_exptl_crystal_colour colourless
_exptl_crystal_density_diffrn 1.081
_exptl_crystal_density_method 'not measured'
_exptl_crystal_description block
_exptl_crystal_F_000 588
_exptl_crystal_size_max 0.30
_exptl_crystal_size_mid 0.20
_exptl_crystal_size_min 0.20
_refine_diff_density_max 0.413
_refine_diff_density_min -0.227
_refine_diff_density_rms 0.044
_refine_ls_extinction_coef 0.00075(18)
_refine_ls_extinction_expression Fc^*^=kFc[1+0.001xFc^2^\l^3^/sin(2\q)]^-1/4^
_refine_ls_extinction_method SHELXL
_refine_ls_goodness_of_fit_ref 1.026
_refine_ls_hydrogen_treatment mixed
_refine_ls_matrix_type full
_refine_ls_number_parameters 314
_refine_ls_number_reflns 5133
_refine_ls_number_restraints 0
_refine_ls_restrained_S_all 1.026
_refine_ls_R_factor_all 0.0388
_refine_ls_R_factor_gt 0.0315
_refine_ls_shift/su_max 0.001
_refine_ls_shift/su_mean 0.000
_refine_ls_structure_factor_coef Fsqd
_refine_ls_weighting_details 'calc w=1/[\s^2^(Fo^2^)+(0.0465P)^2^+0.5734P] where P=(Fo^2^+2Fc^2^)/3'
_refine_ls_weighting_scheme calc
_refine_ls_wR_factor_gt 0.0807
_refine_ls_wR_factor_ref 0.0846
_reflns_number_gt 4426
_reflns_number_total 5133
_reflns_threshold_expression I>2\s(I)
_cod_data_source_file c1dt11368b.txt
_cod_data_source_block ki450_compound_12
_cod_original_cell_volume 1658.67(15)
_cod_database_code 7017405
_computing_special_details
;
TITL ki450 in P-1
CELL 1.54178 11.1081 12.0772 14.3398 101.977 108.829 105.691
ZERR 1.00 0.0006 0.0007 0.0007 0.004 0.005 0.005
LATT 1
SFAC C H B N SI P S K
UNIT 46 104 2 6 4 2 2 2

REM colourless block
SIZE 0.30 0.20 0.20
TEMP -123

L.S. 8
ACTA
BOND $H
FMAP 2
PLAN 10
EQIV $1 -x+1, -y+1, -z+1
BIND K H1A_$1
BIND K H1B_$1
BIND K H1C_$1
FREE K B
FREE K B_$1
FREE B K_$1

WGHT 0.046500 0.573400
EXTI 0.000748
FVAR 0.24898
K 8 0.336992 0.364815 0.364082 11.00000 0.02765 0.02629 =
0.02278 0.00592 0.00661 0.00755
P 6 0.369206 0.642568 0.293321 11.00000 0.02119 0.02160 =
0.02097 0.00856 0.00994 0.00823
S 7 0.081508 0.514482 0.287531 11.00000 0.02707 0.02642 =
0.05235 0.01195 0.02036 0.00724
SI1 5 0.295360 0.720788 0.099670 11.00000 0.03528 0.03887 =
0.02338 0.01560 0.01057 0.01852
SI2 5 0.593227 0.712614 0.208454 11.00000 0.02716 0.03378 =
0.02883 0.01368 0.01680 0.01204
B 3 0.511000 0.651095 0.423221 11.00000 0.02758 0.02800 =
0.02115 0.01136 0.00867 0.01242
H1A 2 0.570314 0.591523 0.405756 11.00000 0.03956
H1B 2 0.585784 0.748683 0.471517 11.00000 0.03596
H1C 2 0.445659 0.613418 0.464500 11.00000 0.02904
N1 4 0.072851 0.182196 0.311990 11.00000 0.03492 0.03579 =
0.03525 0.01855 0.01953 0.01429
N2 4 0.195441 0.194177 0.154818 11.00000 0.02723 0.02463 =
0.02448 0.00700 0.01039 0.00768
N3 4 0.483597 0.230302 0.284156 11.00000 0.02750 0.03364 =
0.03091 0.01379 0.01289 0.01195
C1 1 0.440996 0.740751 0.223205 11.00000 0.02656 0.02381 =
0.02181 0.00920 0.01178 0.01056
AFIX 13
H1 2 0.474224 0.827094 0.268337 11.00000 -1.20000
AFIX 0
C2 1 0.347865 0.832919 0.033403 11.00000 0.06486 0.06171 =
0.04504 0.03599 0.02790 0.03626
AFIX 137
H2A 2 0.266212 0.837327 -0.016487 11.00000 -1.50000
H2B 2 0.400918 0.806554 -0.003438 11.00000 -1.50000
H2C 2 0.403807 0.913265 0.085625 11.00000 -1.50000
AFIX 0
C3 1 0.229297 0.564116 0.006152 11.00000 0.05890 0.04887 =
0.02893 0.00704 0.00120 0.01881
AFIX 137
H3A 2 0.148894 0.553621 -0.054413 11.00000 -1.50000
H3B 2 0.203945 0.504634 0.040284 11.00000 -1.50000
H3C 2 0.300335 0.551762 -0.016559 11.00000 -1.50000
AFIX 0
C4 1 0.149184 0.747773 0.124890 11.00000 0.03992 0.08057 =
0.03796 0.03285 0.01288 0.03460
AFIX 137
H4A 2 0.083061 0.749627 0.061102 11.00000 -1.50000
H4B 2 0.182960 0.825688 0.180047 11.00000 -1.50000
H4C 2 0.104848 0.682161 0.146752 11.00000 -1.50000
AFIX 0
C5 1 0.636303 0.766963 0.105721 11.00000 0.05019 0.06619 =
0.04931 0.03147 0.03523 0.02532
AFIX 137
H5A 2 0.720686 0.756106 0.105959 11.00000 -1.50000
H5B 2 0.649058 0.853242 0.120155 11.00000 -1.50000
H5C 2 0.561678 0.719943 0.037360 11.00000 -1.50000
AFIX 0
C6 1 0.748251 0.797111 0.332295 11.00000 0.02692 0.05437 =
0.04252 0.01603 0.01476 0.00909
AFIX 137
H6A 2 0.736550 0.764702 0.387352 11.00000 -1.50000
H6B 2 0.761159 0.883528 0.352365 11.00000 -1.50000
H6C 2 0.828439 0.787468 0.322190 11.00000 -1.50000
AFIX 0
C7 1 0.562701 0.546490 0.171563 11.00000 0.04107 0.04073 =
0.04080 0.01244 0.02124 0.02159
AFIX 137
H7A 2 0.542170 0.514442 0.224362 11.00000 -1.50000
H7B 2 0.644563 0.534092 0.167124 11.00000 -1.50000
H7C 2 0.485370 0.503865 0.103866 11.00000 -1.50000
AFIX 0
C8 1 0.287962 0.733054 0.354034 11.00000 0.02222 0.02781 =
0.01924 0.01157 0.00824 0.01161
C9 1 0.347528 0.858658 0.402115 11.00000 0.02231 0.02818 =
0.02632 0.01093 0.00963 0.00866
AFIX 43
H9 2 0.432894 0.901187 0.401868 11.00000 -1.20000
AFIX 0
C10 1 0.286388 0.923391 0.450174 11.00000 0.03528 0.02628 =
0.02922 0.00850 0.01140 0.01493
AFIX 43
H10 2 0.328202 1.009250 0.480722 11.00000 -1.20000
AFIX 0
C11 1 0.164420 0.862323 0.453356 11.00000 0.04078 0.03760 =
0.03832 0.01523 0.02423 0.02426
AFIX 43
H11 2 0.122738 0.906018 0.487412 11.00000 -1.20000
AFIX 0
C12 1 0.102588 0.738081 0.407337 11.00000 0.03362 0.03688 =
0.04486 0.01983 0.02604 0.01760
AFIX 43
H12 2 0.018939 0.696381 0.410490 11.00000 -1.20000
AFIX 0
C13 1 0.162201 0.673054 0.356056 11.00000 0.02795 0.02664 =
0.02953 0.01401 0.01420 0.01216
C14 1 -0.084157 0.480989 0.292836 11.00000 0.03153 0.04249 =
0.07772 0.01961 0.02819 0.00867
AFIX 137
H14A 2 -0.142417 0.396817 0.249563 11.00000 -1.50000
H14B 2 -0.126161 0.536193 0.266831 11.00000 -1.50000
H14C 2 -0.073862 0.491768 0.364996 11.00000 -1.50000
AFIX 0
C15 1 0.011944 0.234403 0.376859 11.00000 0.07332 0.06966 =
0.05273 0.03477 0.04271 0.04256
AFIX 137
H15A 2 0.064223 0.244728 0.449757 11.00000 -1.50000
H15B 2 -0.082603 0.180031 0.354758 11.00000 -1.50000
H15C 2 0.013162 0.313639 0.369784 11.00000 -1.50000
AFIX 0
C16 1 0.082777 0.071518 0.331520 11.00000 0.06071 0.05117 =
0.05982 0.03326 0.02907 0.02939
AFIX 137
H16A 2 0.129048 0.088090 0.406572 11.00000 -1.50000
H16B 2 0.135082 0.041415 0.295844 11.00000 -1.50000
H16C 2 -0.009076 0.010067 0.305376 11.00000 -1.50000
AFIX 0
C17 1 -0.005163 0.163188 0.202628 11.00000 0.02601 0.03664 =
0.04078 0.01624 0.01367 0.00991
AFIX 23
H17A 2 -0.011806 0.241286 0.195276 11.00000 -1.20000
H17B 2 -0.099009 0.105146 0.181004 11.00000 -1.20000
AFIX 0
C18 1 0.055684 0.115151 0.130009 11.00000 0.02781 0.03209 =
0.02937 0.00554 0.00764 0.00382
AFIX 23
H18A 2 0.055512 0.033961 0.133038 11.00000 -1.20000
H18B 2 -0.002948 0.105060 0.057821 11.00000 -1.20000
AFIX 0
C19 1 0.193768 0.293025 0.111081 11.00000 0.03431 0.03360 =
0.03600 0.01416 0.01423 0.01264
AFIX 7
H19A 2 0.287477 0.349934 0.134473 11.00000 -1.50000
H19B 2 0.140045 0.335802 0.134542 11.00000 -1.50000
H19C 2 0.152657 0.259650 0.034887 11.00000 -1.50000
AFIX 0
C20 1 0.272691 0.127096 0.119148 11.00000 0.03772 0.03043 =
0.02536 0.00915 0.01464 0.01364
AFIX 23
H20A 2 0.242036 0.108405 0.042824 11.00000 -1.20000
H20B 2 0.251709 0.048910 0.133442 11.00000 -1.20000
AFIX 0
C21 1 0.425936 0.195009 0.170176 11.00000 0.03652 0.03245 =
0.03366 0.01575 0.02089 0.01702
AFIX 23
H21A 2 0.470589 0.143148 0.143132 11.00000 -1.20000
H21B 2 0.447609 0.269133 0.149927 11.00000 -1.20000
AFIX 0
C22 1 0.628650 0.303834 0.326513 11.00000 0.02928 0.05166 =
0.05143 0.02037 0.01367 0.01535
AFIX 137
H22A 2 0.666493 0.326146 0.402600 11.00000 -1.50000
H22B 2 0.640715 0.377686 0.306626 11.00000 -1.50000
H22C 2 0.676277 0.257112 0.298794 11.00000 -1.50000
AFIX 0
C23 1 0.466710 0.124137 0.319307 11.00000 0.04840 0.04597 =
0.03906 0.02473 0.01902 0.01741
AFIX 137
H23A 2 0.510432 0.150720 0.395506 11.00000 -1.50000
H23B 2 0.509195 0.072864 0.290037 11.00000 -1.50000
H23C 2 0.369171 0.077580 0.295968 11.00000 -1.50000

HKLF 4

REM ki450 in P-1
REM R1 = 0.0315 for 4426 Fo > 4sig(Fo) and 0.0388 for all 5133 data
REM 314 parameters refined using 0 restraints

END
;

loop_
_symmetry_equiv_pos_as_xyz
'x, y, z'
'-x, -y, -z'

loop_
_atom_site_label
_atom_site_type_symbol
_atom_site_fract_x
_atom_site_fract_y
_atom_site_fract_z
_atom_site_U_iso_or_equiv
_atom_site_adp_type
_atom_site_occupancy
_atom_site_symmetry_multiplicity
_atom_site_calc_flag
_atom_site_refinement_flags
K K 0.33699(4) 0.36482(4) 0.36408(3) 0.02739(12) Uani 1 1 d .
P P 0.36921(4) 0.64257(4) 0.29332(3) 0.02048(13) Uani 1 1 d .
S S 0.08151(5) 0.51448(4) 0.28753(4) 0.03478(14) Uani 1 1 d .
Si1 Si 0.29536(6) 0.72079(5) 0.09967(4) 0.03078(15) Uani 1 1 d .
Si2 Si 0.59323(5) 0.71261(5) 0.20845(4) 0.02760(14) Uani 1 1 d .
B B 0.5110(2) 0.6511(2) 0.42322(16) 0.0248(5) Uani 1 1 d .
H1A H 0.570(2) 0.592(2) 0.4058(17) 0.040(6) Uiso 1 1 d .
H1B H 0.586(2) 0.749(2) 0.4715(16) 0.036(6) Uiso 1 1 d .
H1C H 0.446(2) 0.6134(18) 0.4645(15) 0.029(5) Uiso 1 1 d .
N1 N 0.07285(17) 0.18220(15) 0.31199(13) 0.0323(4) Uani 1 1 d .
N2 N 0.19544(16) 0.19418(14) 0.15482(12) 0.0260(3) Uani 1 1 d .
N3 N 0.48360(16) 0.23030(15) 0.28416(12) 0.0296(4) Uani 1 1 d .
C1 C 0.44100(18) 0.74075(17) 0.22320(14) 0.0229(4) Uani 1 1 d .
H1 H 0.4742 0.8271 0.2683 0.027 Uiso 1 1 calc R
C2 C 0.3479(3) 0.8329(2) 0.03340(19) 0.0495(6) Uani 1 1 d .
H2A H 0.2662 0.8373 -0.0165 0.074 Uiso 1 1 calc R
H2B H 0.4009 0.8066 -0.0034 0.074 Uiso 1 1 calc R
H2C H 0.4038 0.9133 0.0856 0.074 Uiso 1 1 calc R
C3 C 0.2293(3) 0.5641(2) 0.00615(17) 0.0512(6) Uani 1 1 d .
H3A H 0.1489 0.5536 -0.0544 0.077 Uiso 1 1 calc R
H3B H 0.2039 0.5046 0.0403 0.077 Uiso 1 1 calc R
H3C H 0.3003 0.5518 -0.0166 0.077 Uiso 1 1 calc R
C4 C 0.1492(2) 0.7478(3) 0.12489(18) 0.0484(6) Uani 1 1 d .
H4A H 0.0831 0.7496 0.0611 0.073 Uiso 1 1 calc R
H4B H 0.1830 0.8257 0.1800 0.073 Uiso 1 1 calc R
H4C H 0.1048 0.6822 0.1468 0.073 Uiso 1 1 calc R
C5 C 0.6363(3) 0.7670(2) 0.10572(19) 0.0480(6) Uani 1 1 d .
H5A H 0.7207 0.7561 0.1060 0.072 Uiso 1 1 calc R
H5B H 0.6491 0.8532 0.1202 0.072 Uiso 1 1 calc R
H5C H 0.5617 0.7199 0.0374 0.072 Uiso 1 1 calc R
C6 C 0.7483(2) 0.7971(2) 0.33229(17) 0.0423(5) Uani 1 1 d .
H6A H 0.7366 0.7647 0.3874 0.063 Uiso 1 1 calc R
H6B H 0.7612 0.8835 0.3524 0.063 Uiso 1 1 calc R
H6C H 0.8284 0.7875 0.3222 0.063 Uiso 1 1 calc R
C7 C 0.5627(2) 0.5465(2) 0.17156(17) 0.0382(5) Uani 1 1 d .
H7A H 0.5422 0.5144 0.2244 0.057 Uiso 1 1 calc R
H7B H 0.6446 0.5341 0.1671 0.057 Uiso 1 1 calc R
H7C H 0.4854 0.5039 0.1039 0.057 Uiso 1 1 calc R
C8 C 0.28796(18) 0.73305(17) 0.35403(13) 0.0219(4) Uani 1 1 d .
C9 C 0.34753(19) 0.85866(17) 0.40211(14) 0.0254(4) Uani 1 1 d .
H9 H 0.4329 0.9012 0.4019 0.030 Uiso 1 1 calc R
C10 C 0.2864(2) 0.92339(18) 0.45017(15) 0.0299(4) Uani 1 1 d .
H10 H 0.3282 1.0093 0.4807 0.036 Uiso 1 1 calc R
C11 C 0.1644(2) 0.86232(19) 0.45336(16) 0.0339(5) Uani 1 1 d .
H11 H 0.1227 0.9060 0.4874 0.041 Uiso 1 1 calc R
C12 C 0.1026(2) 0.73808(19) 0.40734(16) 0.0335(5) Uani 1 1 d .
H12 H 0.0189 0.6964 0.4105 0.040 Uiso 1 1 calc R
C13 C 0.16220(19) 0.67305(17) 0.35606(15) 0.0260(4) Uani 1 1 d .
C14 C -0.0842(2) 0.4810(2) 0.2928(2) 0.0499(6) Uani 1 1 d .
H14A H -0.1424 0.3968 0.2496 0.075 Uiso 1 1 calc R
H14B H -0.1262 0.5362 0.2668 0.075 Uiso 1 1 calc R
H14C H -0.0739 0.4918 0.3650 0.075 Uiso 1 1 calc R
C15 C 0.0119(3) 0.2344(3) 0.3769(2) 0.0543(7) Uani 1 1 d .
H15A H 0.0642 0.2447 0.4498 0.081 Uiso 1 1 calc R
H15B H -0.0826 0.1800 0.3548 0.081 Uiso 1 1 calc R
H15C H 0.0132 0.3136 0.3698 0.081 Uiso 1 1 calc R
C16 C 0.0828(3) 0.0715(2) 0.3315(2) 0.0513(6) Uani 1 1 d .
H16A H 0.1290 0.0881 0.4066 0.077 Uiso 1 1 calc R
H16B H 0.1351 0.0414 0.2958 0.077 Uiso 1 1 calc R
H16C H -0.0091 0.0101 0.3054 0.077 Uiso 1 1 calc R
C17 C -0.0052(2) 0.1632(2) 0.20263(16) 0.0341(5) Uani 1 1 d .
H17A H -0.0118 0.2413 0.1953 0.041 Uiso 1 1 calc R
H17B H -0.0990 0.1051 0.1810 0.041 Uiso 1 1 calc R
C18 C 0.0557(2) 0.11515(19) 0.13001(16) 0.0332(5) Uani 1 1 d .
H18A H 0.0555 0.0340 0.1330 0.040 Uiso 1 1 calc R
H18B H -0.0029 0.1051 0.0578 0.040 Uiso 1 1 calc R
C19 C 0.1938(2) 0.29303(19) 0.11108(16) 0.0341(5) Uani 1 1 d .
H19A H 0.2875 0.3499 0.1345 0.051 Uiso 1 1 d R
H19B H 0.1400 0.3358 0.1345 0.051 Uiso 1 1 d R
H19C H 0.1527 0.2597 0.0349 0.051 Uiso 1 1 d R
C20 C 0.2727(2) 0.12710(18) 0.11915(15) 0.0303(4) Uani 1 1 d .
H20A H 0.2420 0.1084 0.0428 0.036 Uiso 1 1 calc R
H20B H 0.2517 0.0489 0.1334 0.036 Uiso 1 1 calc R
C21 C 0.4259(2) 0.19501(18) 0.17018(15) 0.0305(4) Uani 1 1 d .
H21A H 0.4706 0.1431 0.1431 0.037 Uiso 1 1 calc R
H21B H 0.4476 0.2691 0.1499 0.037 Uiso 1 1 calc R
C22 C 0.6287(2) 0.3038(2) 0.32651(19) 0.0441(6) Uani 1 1 d .
H22A H 0.6665 0.3261 0.4026 0.066 Uiso 1 1 calc R
H22B H 0.6407 0.3777 0.3066 0.066 Uiso 1 1 calc R
H22C H 0.6763 0.2571 0.2988 0.066 Uiso 1 1 calc R
C23 C 0.4667(2) 0.1241(2) 0.31931(18) 0.0422(5) Uani 1 1 d .
H23A H 0.5104 0.1507 0.3955 0.063 Uiso 1 1 calc R
H23B H 0.5092 0.0729 0.2900 0.063 Uiso 1 1 calc R
H23C H 0.3692 0.0776 0.2960 0.063 Uiso 1 1 calc R

loop_
_atom_site_aniso_label
_atom_site_aniso_U_11
_atom_site_aniso_U_22
_atom_site_aniso_U_33
_atom_site_aniso_U_23
_atom_site_aniso_U_13
_atom_site_aniso_U_12
K 0.0277(2) 0.0263(2) 0.0228(2) 0.00592(17) 0.00661(17) 0.00755(17)
P 0.0212(2) 0.0216(2) 0.0210(2) 0.00856(19) 0.00994(19) 0.00823(19)
S 0.0271(3) 0.0264(3) 0.0523(3) 0.0120(2) 0.0204(2) 0.0072(2)
Si1 0.0353(3) 0.0389(3) 0.0234(3) 0.0156(2) 0.0106(2) 0.0185(3)
Si2 0.0272(3) 0.0338(3) 0.0288(3) 0.0137(2) 0.0168(2) 0.0120(2)
B 0.0276(11) 0.0280(12) 0.0212(10) 0.0114(9) 0.0087(9) 0.0124(10)
N1 0.0349(9) 0.0358(10) 0.0353(9) 0.0186(8) 0.0195(8) 0.0143(8)
N2 0.0272(8) 0.0246(8) 0.0245(8) 0.0070(7) 0.0104(7) 0.0077(7)
N3 0.0275(9) 0.0336(9) 0.0309(9) 0.0138(7) 0.0129(7) 0.0119(7)
C1 0.0266(10) 0.0238(9) 0.0218(9) 0.0092(8) 0.0118(8) 0.0106(8)
C2 0.0649(16) 0.0617(16) 0.0450(14) 0.0360(13) 0.0279(12) 0.0363(14)
C3 0.0589(16) 0.0489(15) 0.0289(12) 0.0070(11) 0.0012(11) 0.0188(12)
C4 0.0399(13) 0.0806(18) 0.0380(12) 0.0329(13) 0.0129(10) 0.0346(13)
C5 0.0502(14) 0.0662(17) 0.0493(14) 0.0315(13) 0.0352(12) 0.0253(13)
C6 0.0269(11) 0.0544(14) 0.0425(13) 0.0160(11) 0.0148(10) 0.0091(10)
C7 0.0411(12) 0.0407(13) 0.0408(12) 0.0124(10) 0.0212(10) 0.0216(10)
C8 0.0222(9) 0.0278(10) 0.0192(9) 0.0116(8) 0.0082(7) 0.0116(8)
C9 0.0223(9) 0.0282(10) 0.0263(10) 0.0109(8) 0.0096(8) 0.0087(8)
C10 0.0353(11) 0.0263(10) 0.0292(10) 0.0085(8) 0.0114(9) 0.0149(9)
C11 0.0408(12) 0.0376(12) 0.0383(12) 0.0152(10) 0.0242(10) 0.0243(10)
C12 0.0336(11) 0.0369(12) 0.0449(12) 0.0198(10) 0.0260(10) 0.0176(9)
C13 0.0280(10) 0.0266(10) 0.0295(10) 0.0140(8) 0.0142(8) 0.0122(8)
C14 0.0315(12) 0.0425(14) 0.0777(18) 0.0196(13) 0.0282(12) 0.0087(10)
C15 0.0733(18) 0.0697(18) 0.0527(15) 0.0348(14) 0.0427(14) 0.0426(15)
C16 0.0607(16) 0.0512(15) 0.0598(16) 0.0333(13) 0.0291(13) 0.0294(13)
C17 0.0260(10) 0.0366(12) 0.0408(12) 0.0162(10) 0.0137(9) 0.0099(9)
C18 0.0278(10) 0.0321(11) 0.0294(11) 0.0055(9) 0.0076(9) 0.0038(9)
C19 0.0343(11) 0.0336(11) 0.0360(11) 0.0142(9) 0.0142(9) 0.0126(9)
C20 0.0377(11) 0.0304(11) 0.0254(10) 0.0091(8) 0.0146(9) 0.0136(9)
C21 0.0365(11) 0.0325(11) 0.0337(11) 0.0158(9) 0.0209(9) 0.0170(9)
C22 0.0293(11) 0.0517(14) 0.0514(14) 0.0204(12) 0.0137(10) 0.0154(10)
C23 0.0484(13) 0.0460(13) 0.0391(12) 0.0247(11) 0.0190(11) 0.0174(11)

loop_
_atom_type_symbol
_atom_type_description
_atom_type_scat_dispersion_real
_atom_type_scat_dispersion_imag
_atom_type_scat_source
C C 0.0181 0.0091 'International Tables Vol C Tables 4.2.6.8 and 6.1.1.4'
H H 0.0000 0.0000 'International Tables Vol C Tables 4.2.6.8 and 6.1.1.4'
B B 0.0090 0.0039 'International Tables Vol C Tables 4.2.6.8 and 6.1.1.4'
N N 0.0311 0.0180 'International Tables Vol C Tables 4.2.6.8 and 6.1.1.4'
Si Si 0.2541 0.3302 'International Tables Vol C Tables 4.2.6.8 and 6.1.1.4'
P P 0.2955 0.4335 'International Tables Vol C Tables 4.2.6.8 and 6.1.1.4'
S S 0.3331 0.5567 'International Tables Vol C Tables 4.2.6.8 and 6.1.1.4'
K K 0.3868 1.0657 'International Tables Vol C Tables 4.2.6.8 and 6.1.1.4'

loop_
_geom_angle_atom_site_label_1
_geom_angle_atom_site_label_2
_geom_angle_atom_site_label_3
_geom_angle
_geom_angle_site_symmetry_1
_geom_angle_site_symmetry_3
P K S 49.666(12) . .
P K H1A 44.7(4) . .
P K H1A 113.7(4) . 2_666
P K H1B 148.1(4) . 2_666
P K H1C 42.2(4) . .
P K H1C 114.2(4) . 2_666
P K N1 122.00(4) . .
P K N2 97.15(3) . .
P K N3 111.48(3) . .
P K C19 70.60(4) . .
S K H1A 91.8(4) . .
S K H1A 107.6(4) . 2_666
S K H1B 133.6(4) . 2_666
S K H1C 67.2(4) . .
S K H1C 139.4(4) . 2_666
S K N1 74.28(3) . .
S K N2 87.00(3) . .
S K N3 143.22(3) . .
S K C19 69.39(4) . .
H1A K H1A 89.7(6) . 2_666
H1A K H1B 36.5(6) 2_666 2_666
H1A K H1B 110.3(6) . 2_666
H1A K H1C 37.8(6) . .
H1A K H1C 38.0(6) 2_666 2_666
H1A K H1C 72.2(6) . 2_666
H1A K H1C 71.8(6) 2_666 .
H1A K N1 166.1(4) . .
H1A K N1 94.3(4) 2_666 .
H1A K N2 118.3(4) . .
H1A K N2 148.4(4) 2_666 .
H1A K N3 86.6(4) . .
H1A K N3 109.1(4) 2_666 .
H1A K C19 98.0(4) . .
H1A K C19 171.8(4) 2_666 .
H1B K H1C 38.3(6) 2_666 2_666
H1B K H1C 106.3(6) 2_666 .
H1B K N1 80.2(4) 2_666 .
H1B K N2 114.2(4) 2_666 .
H1B K N3 80.4(4) 2_666 .
H1B K C19 140.6(4) 2_666 .
H1C K H1C 78.5(6) . 2_666
H1C K N1 131.8(4) . .
H1C K N1 118.3(4) 2_666 .
H1C K N2 139.3(4) . .
H1C K N2 133.6(4) 2_666 .
H1C K N3 123.6(4) . .
H1C K N3 74.5(4) 2_666 .
H1C K C19 112.8(4) . .
H1C K C19 147.9(4) 2_666 .
N1 K N2 62.22(5) . .
N1 K N3 104.57(5) . .
N1 K C19 77.58(5) . .
N2 K N3 62.10(5) . .
N2 K C19 26.56(5) . .
N3 K C19 74.45(5) . .
K P B 62.01(7) . .
K P C1 146.74(6) . .
K P C8 110.79(6) . .
B P C1 112.54(9) . .
B P C8 97.38(9) . .
C1 P C8 102.41(8) . .
K S C13 108.84(6) . .
K S C14 129.30(9) . .
C13 S C14 102.32(10) . .
C1 Si1 C2 111.97(10) . .
C1 Si1 C3 110.95(10) . .
C1 Si1 C4 112.34(9) . .
C2 Si1 C3 108.57(12) . .
C2 Si1 C4 104.99(11) . .
C3 Si1 C4 107.73(13) . .
C1 Si2 C5 113.46(10) . .
C1 Si2 C6 110.00(9) . .
C1 Si2 C7 110.78(9) . .
C5 Si2 C6 105.67(11) . .
C5 Si2 C7 106.59(11) . .
C6 Si2 C7 110.17(11) . .
P B H1A 110.8(11) . .
P B H1B 112.6(11) . .
P B H1C 100.9(10) . .
H1A B H1B 109.5(16) . .
H1A B H1C 111.6(15) . .
H1B B H1C 111.2(15) . .
K N1 C15 107.05(15) . .
K N1 C16 112.88(14) . .
K N1 C17 104.68(11) . .
C15 N1 C16 108.60(17) . .
C15 N1 C17 110.54(17) . .
C16 N1 C17 112.92(18) . .
K N2 C18 114.74(11) . .
K N2 C19 91.18(11) . .
K N2 C20 115.74(11) . .
C18 N2 C19 110.31(16) . .
C18 N2 C20 112.31(15) . .
C19 N2 C20 110.58(15) . .
K N3 C21 109.13(11) . .
K N3 C22 110.64(13) . .
K N3 C23 106.58(12) . .
C21 N3 C22 110.06(16) . .
C21 N3 C23 111.53(16) . .
C22 N3 C23 108.85(17) . .
P C1 Si1 107.85(9) . .
P C1 Si2 111.07(9) . .
P C1 H1 106.9 . .
Si1 C1 Si2 116.70(9) . .
Si1 C1 H1 106.9 . .
Si2 C1 H1 106.9 . .
Si1 C2 H2A 109.5 . .
Si1 C2 H2B 109.5 . .
Si1 C2 H2C 109.5 . .
H2A C2 H2B 109.5 . .
H2A C2 H2C 109.5 . .
H2B C2 H2C 109.5 . .
Si1 C3 H3A 109.5 . .
Si1 C3 H3B 109.5 . .
Si1 C3 H3C 109.5 . .
H3A C3 H3B 109.5 . .
H3A C3 H3C 109.5 . .
H3B C3 H3C 109.5 . .
Si1 C4 H4A 109.5 . .
Si1 C4 H4B 109.5 . .
Si1 C4 H4C 109.5 . .
H4A C4 H4B 109.5 . .
H4A C4 H4C 109.5 . .
H4B C4 H4C 109.5 . .
Si2 C5 H5A 109.5 . .
Si2 C5 H5B 109.5 . .
Si2 C5 H5C 109.5 . .
H5A C5 H5B 109.5 . .
H5A C5 H5C 109.5 . .
H5B C5 H5C 109.5 . .
Si2 C6 H6A 109.5 . .
Si2 C6 H6B 109.5 . .
Si2 C6 H6C 109.5 . .
H6A C6 H6B 109.5 . .
H6A C6 H6C 109.5 . .
H6B C6 H6C 109.5 . .
Si2 C7 H7A 109.5 . .
Si2 C7 H7B 109.5 . .
Si2 C7 H7C 109.5 . .
H7A C7 H7B 109.5 . .
H7A C7 H7C 109.5 . .
H7B C7 H7C 109.5 . .
P C8 C9 123.47(14) . .
P C8 C13 119.00(14) . .
C9 C8 C13 117.48(16) . .
C8 C9 H9 118.9 . .
C8 C9 C10 122.14(17) . .
H9 C9 C10 118.9 . .
C9 C10 H10 120.3 . .
C9 C10 C11 119.42(18) . .
H10 C10 C11 120.3 . .
C10 C11 H11 119.9 . .
C10 C11 C12 120.24(18) . .
H11 C11 C12 119.9 . .
C11 C12 H12 119.8 . .
C11 C12 C13 120.37(18) . .
H12 C12 C13 119.8 . .
S C13 C8 117.27(14) . .
S C13 C12 122.40(15) . .
C8 C13 C12 120.29(18) . .
S C14 H14A 109.5 . .
S C14 H14B 109.5 . .
S C14 H14C 109.5 . .
H14A C14 H14B 109.5 . .
H14A C14 H14C 109.5 . .
H14B C14 H14C 109.5 . .
N1 C15 H15A 109.5 . .
N1 C15 H15B 109.5 . .
N1 C15 H15C 109.5 . .
H15A C15 H15B 109.5 . .
H15A C15 H15C 109.5 . .
H15B C15 H15C 109.5 . .
N1 C16 H16A 109.5 . .
N1 C16 H16B 109.5 . .
N1 C16 H16C 109.5 . .
H16A C16 H16B 109.5 . .
H16A C16 H16C 109.5 . .
H16B C16 H16C 109.5 . .
N1 C17 H17A 108.8 . .
N1 C17 H17B 108.8 . .
N1 C17 C18 114.01(17) . .
H17A C17 H17B 107.6 . .
H17A C17 C18 108.8 . .
H17B C17 C18 108.8 . .
N2 C18 C17 113.56(16) . .
N2 C18 H18A 108.9 . .
N2 C18 H18B 108.9 . .
C17 C18 H18A 108.9 . .
C17 C18 H18B 108.9 . .
H18A C18 H18B 107.7 . .
K C19 N2 62.25(9) . .
K C19 H19A 72.5 . .
K C19 H19B 77.1 . .
K C19 H19C 171.3 . .
N2 C19 H19A 109.5 . .
N2 C19 H19B 109.5 . .
N2 C19 H19C 109.5 . .
H19A C19 H19B 109.5 . .
H19A C19 H19C 109.5 . .
H19B C19 H19C 109.5 . .
N2 C20 H20A 108.8 . .
N2 C20 H20B 108.8 . .
N2 C20 C21 113.74(16) . .
H20A C20 H20B 107.7 . .
H20A C20 C21 108.8 . .
H20B C20 C21 108.8 . .
N3 C21 C20 114.04(15) . .
N3 C21 H21A 108.7 . .
N3 C21 H21B 108.7 . .
C20 C21 H21A 108.7 . .
C20 C21 H21B 108.7 . .
H21A C21 H21B 107.6 . .
N3 C22 H22A 109.5 . .
N3 C22 H22B 109.5 . .
N3 C22 H22C 109.5 . .
H22A C22 H22B 109.5 . .
H22A C22 H22C 109.5 . .
H22B C22 H22C 109.5 . .
N3 C23 H23A 109.5 . .
N3 C23 H23B 109.5 . .
N3 C23 H23C 109.5 . .
H23A C23 H23B 109.5 . .
H23A C23 H23C 109.5 . .
H23B C23 H23C 109.5 . .

loop_
_geom_bond_atom_site_label_1
_geom_bond_atom_site_label_2
_geom_bond_distance
_geom_bond_site_symmetry_2
K P 3.6617(6) .
K S 3.7568(7) .
K H1A 3.01(2) .
K H1A 3.00(2) 2_666
K H1B 2.97(2) 2_666
K H1C 2.77(2) .
K H1C 2.74(2) 2_666
K N1 2.9039(17) .
K N2 2.8912(16) .
K N3 2.9099(17) .
K C19 3.266(2) .
P B 1.975(2) .
P C1 1.8852(18) .
P C8 1.8473(18) .
S C13 1.777(2) .
S C14 1.805(2) .
Si1 C1 1.8908(18) .
Si1 C2 1.882(2) .
Si1 C3 1.865(2) .
Si1 C4 1.868(2) .
Si2 C1 1.8792(18) .
Si2 C5 1.875(2) .
Si2 C6 1.866(2) .
Si2 C7 1.870(2) .
B H1A 1.14(2) .
B H1B 1.15(2) .
B H1C 1.14(2) .
N1 C15 1.454(3) .
N1 C16 1.447(3) .
N1 C17 1.459(3) .
N2 C18 1.466(2) .
N2 C19 1.461(2) .
N2 C20 1.463(2) .
N3 C21 1.467(3) .
N3 C22 1.457(3) .
N3 C23 1.460(3) .
C1 H1 1.000 .
C2 H2A 0.980 .
C2 H2B 0.980 .
C2 H2C 0.980 .
C3 H3A 0.980 .
C3 H3B 0.980 .
C3 H3C 0.980 .
C4 H4A 0.980 .
C4 H4B 0.980 .
C4 H4C 0.980 .
C5 H5A 0.980 .
C5 H5B 0.980 .
C5 H5C 0.980 .
C6 H6A 0.980 .
C6 H6B 0.980 .
C6 H6C 0.980 .
C7 H7A 0.980 .
C7 H7B 0.980 .
C7 H7C 0.980 .
C8 C9 1.394(3) .
C8 C13 1.402(3) .
C9 H9 0.950 .
C9 C10 1.383(3) .
C10 H10 0.950 .
C10 C11 1.377(3) .
C11 H11 0.950 .
C11 C12 1.378(3) .
C12 H12 0.950 .
C12 C13 1.397(3) .
C14 H14A 0.980 .
C14 H14B 0.980 .
C14 H14C 0.980 .
C15 H15A 0.980 .
C15 H15B 0.980 .
C15 H15C 0.980 .
C16 H16A 0.980 .
C16 H16B 0.980 .
C16 H16C 0.980 .
C17 H17A 0.990 .
C17 H17B 0.990 .
C17 C18 1.514(3) .
C18 H18A 0.990 .
C18 H18B 0.990 .
C19 H19A 0.980 .
C19 H19B 0.980 .
C19 H19C 0.980 .
C20 H20A 0.990 .
C20 H20B 0.990 .
C20 C21 1.516(3) .
C21 H21A 0.990 .
C21 H21B 0.990 .
C22 H22A 0.980 .
C22 H22B 0.980 .
C22 H22C 0.980 .
C23 H23A 0.980 .
C23 H23B 0.980 .
C23 H23C 0.980 .
